data_7222015
loop_
_publ_author_name
'Huang, Zhi-You'
'Yang, Jing-Fang'
'Chen, Qian'
'Cao, Run-Jie'
'Huang, Wei'
'Hao, Ge-Fei'
'Yang, Guang-Fu'

_publ_section_title
;
 An efficient one-pot access to N-(pyridin-2-ylmethyl) substituent
 biphenyl-4-sulfonamides through water-promoted, palladium-catalyzed,
 microwave-assisted reactions
;
_journal_issue 92
_journal_name_full 'RSC Adv.'
_journal_page_first 75182
_journal_paper_doi 10.1039/C5RA13302E
_journal_volume 5
_journal_year 2015
_chemical_formula_sum 'C24 H18 N2 O3 S'
_chemical_formula_weight 414.46
_chemical_name_systematic
; 
 ? 
;
_space_group_IT_number 61
_symmetry_cell_setting orthorhombic
_symmetry_space_group_name_Hall '-P 2ac 2ab'
_symmetry_space_group_name_H-M 'P b c a'
_atom_sites_solution_hydrogens geom
_atom_sites_solution_primary direct
_atom_sites_solution_secondary difmap
_audit_creation_method SHELXL-97
_audit_update_record
;
2015-04-05 deposited with the CCDC.
2015-08-24 downloaded from the CCDC.
;
_cell_angle_alpha 90.00
_cell_angle_beta 90.00
_cell_angle_gamma 90.00
_cell_formula_units_Z 8
_cell_length_a 11.3834(14)
_cell_length_b 12.9542(16)
_cell_length_c 26.397(3)
_cell_measurement_reflns_used 9954
_cell_measurement_temperature 298(2)
_cell_measurement_theta_max 30.12
_cell_measurement_theta_min 2.36
_cell_volume 3892.6(8)
_computing_cell_refinement 'Bruker SAINT'
_computing_data_collection 'Bruker APEX2'
_computing_data_reduction 'Bruker SAINT'
_computing_molecular_graphics 'Bruker SHELXTL'
_computing_publication_material 'Bruker SHELXTL'
_computing_structure_refinement 'SHELXL-97 (Sheldrick, 1997)'
_computing_structure_solution 'SHELXS-97 (Sheldrick, 1990)'
_diffrn_ambient_temperature 298(2)
_diffrn_measured_fraction_theta_full 0.999
_diffrn_measured_fraction_theta_max 0.999
_diffrn_measurement_device_type 'Bruker APEX-II CCD'
_diffrn_measurement_method '\f and \w scans'
_diffrn_radiation_monochromator graphite
_diffrn_radiation_source 'fine-focus sealed tube'
_diffrn_radiation_type MoK\a
_diffrn_radiation_wavelength 0.71073
_diffrn_reflns_av_R_equivalents 0.0298
_diffrn_reflns_av_sigmaI/netI 0.0190
_diffrn_reflns_limit_h_max 16
_diffrn_reflns_limit_h_min -16
_diffrn_reflns_limit_k_max 17
_diffrn_reflns_limit_k_min -18
_diffrn_reflns_limit_l_max 36
_diffrn_reflns_limit_l_min -37
_diffrn_reflns_number 39995
_diffrn_reflns_theta_full 30.00
_diffrn_reflns_theta_max 30.00
_diffrn_reflns_theta_min 2.36
_diffrn_standards_number 0
_exptl_absorpt_coefficient_mu 0.196
_exptl_absorpt_correction_T_max 0.9618
_exptl_absorpt_correction_T_min 0.9618
_exptl_absorpt_correction_type none
_exptl_crystal_density_diffrn 1.414
_exptl_crystal_density_meas 0
_exptl_crystal_density_method 'not measured'
_exptl_crystal_F_000 1728
_exptl_crystal_size_max 0.20
_exptl_crystal_size_mid 0.20
_exptl_crystal_size_min 0.20
_refine_diff_density_max 0.455
_refine_diff_density_min -0.487
_refine_diff_density_rms 0.049
_refine_ls_extinction_method none
_refine_ls_goodness_of_fit_ref 1.035
_refine_ls_hydrogen_treatment mixed
_refine_ls_matrix_type full
_refine_ls_number_parameters 271
_refine_ls_number_reflns 5669
_refine_ls_number_restraints 0
_refine_ls_restrained_S_all 1.035
_refine_ls_R_factor_all 0.0549
_refine_ls_R_factor_gt 0.0423
_refine_ls_shift/su_max 0.001
_refine_ls_shift/su_mean 0.000
_refine_ls_structure_factor_coef Fsqd
_refine_ls_weighting_details 'calc w=1/[\s^2^(Fo^2^)+(0.0722P)^2^+1.1203P] where P=(Fo^2^+2Fc^2^)/3'
_refine_ls_weighting_scheme calc
_refine_ls_wR_factor_gt 0.1213
_refine_ls_wR_factor_ref 0.1341
_reflns_number_gt 4552
_reflns_number_total 5669
_reflns_threshold_expression >2sigma(I)
_cod_data_source_file c5ra13302e2.cif
_cod_data_source_block g:\141218a\work\mo_141218a_0m
_cod_depositor_comments
;
The following automatic conversions were performed:

'_symmetry_cell_setting' value 'Orthorhombic' changed to
'orthorhombic' according to
/usr/data/users/saulius/crontab/automatic-downloads/rss-feeds/RSC/lib/dictionaries/cif_core.dic
dictionary named 'cif_core.dic' version 2.4.2 from 2011-04-26.

Automatic conversion script
Id: cif_fix_values 3271 2015-04-21 07:52:19Z andrius 
;
_cod_original_cell_volume 3892.5(8)
_cod_original_sg_symbol_H-M Pbca
_cod_database_code 7222015

loop_
_symmetry_equiv_pos_as_xyz
'x, y, z'
'-x+1/2, -y, z+1/2'
'-x, y+1/2, -z+1/2'
'x+1/2, -y+1/2, -z'
'-x, -y, -z'
'x-1/2, y, -z-1/2'
'x, -y-1/2, z-1/2'
'-x-1/2, y-1/2, z'

loop_
_atom_site_label
_atom_site_type_symbol
_atom_site_fract_x
_atom_site_fract_y
_atom_site_fract_z
_atom_site_U_iso_or_equiv
_atom_site_adp_type
_atom_site_occupancy
_atom_site_symmetry_multiplicity
_atom_site_calc_flag
_atom_site_refinement_flags
C1 C 0.35376(12) -0.04556(10) 0.69373(5) 0.0345(3) Uani 1 1 d .
C2 C 0.39500(14) -0.03891(12) 0.64461(6) 0.0415(3) Uani 1 1 d .
H2 H 0.4724 -0.0201 0.6382 0.050 Uiso 1 1 calc R
C3 C 0.31927(16) -0.06071(13) 0.60517(6) 0.0488(4) Uani 1 1 d .
H3 H 0.3451 -0.0568 0.5718 0.059 Uiso 1 1 calc R
C4 C 0.20523(16) -0.08830(13) 0.61575(7) 0.0539(4) Uani 1 1 d .
H4 H 0.1523 -0.1025 0.5898 0.065 Uiso 1 1 calc R
C5 C 0.17191(15) -0.09422(14) 0.66529(8) 0.0545(4) Uani 1 1 d .
H5 H 0.0953 -0.1145 0.6723 0.065 Uiso 1 1 calc R
C6 C 0.42977(13) -0.02493(13) 0.73938(6) 0.0422(3) Uani 1 1 d .
H6A H 0.3886 0.0223 0.7617 0.051 Uiso 1 1 calc R
H6B H 0.4409 -0.0892 0.7576 0.051 Uiso 1 1 calc R
C7 C 0.54908(11) 0.17936(11) 0.79320(5) 0.0338(3) Uani 1 1 d .
C8 C 0.44142(12) 0.21280(12) 0.81135(6) 0.0391(3) Uani 1 1 d .
H8 H 0.3789 0.2235 0.7893 0.047 Uiso 1 1 calc R
C9 C 0.42811(12) 0.23009(12) 0.86288(6) 0.0402(3) Uani 1 1 d .
H9 H 0.3563 0.2534 0.8752 0.048 Uiso 1 1 calc R
C10 C 0.52053(12) 0.21314(11) 0.89643(5) 0.0355(3) Uani 1 1 d .
C11 C 0.62932(12) 0.18196(11) 0.87687(5) 0.0373(3) Uani 1 1 d .
H11 H 0.6923 0.1719 0.8988 0.045 Uiso 1 1 calc R
C12 C 0.64450(12) 0.16596(11) 0.82559(5) 0.0369(3) Uani 1 1 d .
H12 H 0.7174 0.1465 0.8128 0.044 Uiso 1 1 calc R
C13 C 0.50640(13) 0.23492(11) 0.95103(5) 0.0393(3) Uani 1 1 d .
C14 C 0.44021(15) 0.31956(14) 0.96781(7) 0.0501(4) Uani 1 1 d .
H14 H 0.4021 0.3605 0.9440 0.060 Uiso 1 1 calc R
C15 C 0.42963(17) 0.34451(15) 1.01894(7) 0.0571(5) Uani 1 1 d .
H15 H 0.3840 0.4009 1.0283 0.069 Uiso 1 1 calc R
C16 C 0.48517(16) 0.28750(14) 1.05598(6) 0.0507(4) Uani 1 1 d .
H16 H 0.4789 0.3054 1.0900 0.061 Uiso 1 1 calc R
C17 C 0.55064(13) 0.20267(12) 1.04097(6) 0.0408(3) Uani 1 1 d .
C18 C 0.61775(13) 0.12442(13) 1.06731(6) 0.0426(3) Uani 1 1 d .
C19 C 0.65044(15) 0.10759(16) 1.11777(6) 0.0530(4) Uani 1 1 d .
H19 H 0.6265 0.1523 1.1433 0.064 Uiso 1 1 calc R
C20 C 0.71914(16) 0.02288(18) 1.12836(7) 0.0617(5) Uani 1 1 d .
H20 H 0.7422 0.0107 1.1616 0.074 Uiso 1 1 calc R
C21 C 0.75475(17) -0.04461(17) 1.09069(8) 0.0610(5) Uani 1 1 d .
H21 H 0.8007 -0.1012 1.0994 0.073 Uiso 1 1 calc R
C22 C 0.72387(16) -0.03036(14) 1.04009(7) 0.0528(4) Uani 1 1 d .
H22 H 0.7470 -0.0759 1.0147 0.063 Uiso 1 1 calc R
C23 C 0.65651(14) 0.05617(12) 1.03015(6) 0.0427(3) Uani 1 1 d .
C24 C 0.55802(12) 0.17719(11) 0.98950(5) 0.0382(3) Uani 1 1 d .
N1 N 0.54533(11) 0.01870(10) 0.72744(5) 0.0390(3) Uani 1 1 d .
H1 H 0.6032 -0.0210 0.7197 0.047 Uiso 1 1 calc R
N3 N 0.24280(11) -0.07254(11) 0.70452(5) 0.0455(3) Uani 1 1 d .
O1 O 0.46664(12) 0.18743(10) 0.70161(4) 0.0527(3) Uani 1 1 d .
O2 O 0.68051(11) 0.16152(11) 0.71310(5) 0.0594(3) Uani 1 1 d .
O3 O 0.62103(10) 0.08714(8) 0.98217(4) 0.0426(2) Uani 1 1 d .
S1 S 0.56234(3) 0.14307(3) 0.729104(13) 0.03736(11) Uani 1 1 d .

loop_
_atom_site_aniso_label
_atom_site_aniso_U_11
_atom_site_aniso_U_22
_atom_site_aniso_U_33
_atom_site_aniso_U_23
_atom_site_aniso_U_13
_atom_site_aniso_U_12
C1 0.0336(6) 0.0303(6) 0.0398(7) -0.0025(5) 0.0005(5) -0.0005(5)
C2 0.0395(7) 0.0453(8) 0.0397(7) -0.0026(6) 0.0009(6) -0.0055(6)
C3 0.0587(10) 0.0476(8) 0.0402(8) -0.0013(6) -0.0070(7) -0.0046(7)
C4 0.0507(9) 0.0483(9) 0.0627(10) -0.0052(8) -0.0199(8) -0.0027(7)
C5 0.0351(7) 0.0558(10) 0.0727(12) -0.0063(8) -0.0043(7) -0.0069(7)
C6 0.0434(8) 0.0471(8) 0.0359(7) -0.0013(6) 0.0010(6) -0.0109(6)
C7 0.0303(6) 0.0339(6) 0.0372(6) -0.0018(5) 0.0002(5) -0.0030(5)
C8 0.0275(6) 0.0487(8) 0.0412(7) -0.0024(6) -0.0036(5) 0.0006(5)
C9 0.0292(6) 0.0480(8) 0.0435(7) -0.0039(6) 0.0019(5) 0.0032(6)
C10 0.0360(6) 0.0336(6) 0.0368(6) -0.0022(5) 0.0000(5) 0.0016(5)
C11 0.0335(6) 0.0387(7) 0.0397(7) -0.0035(5) -0.0048(5) 0.0053(5)
C12 0.0300(6) 0.0397(7) 0.0409(7) -0.0046(6) -0.0001(5) 0.0031(5)
C13 0.0382(7) 0.0424(7) 0.0373(7) -0.0039(6) 0.0016(5) 0.0025(6)
C14 0.0535(9) 0.0503(9) 0.0466(8) -0.0058(7) 0.0004(7) 0.0137(7)
C15 0.0629(11) 0.0567(10) 0.0518(9) -0.0138(8) 0.0041(8) 0.0189(8)
C16 0.0515(9) 0.0587(10) 0.0418(8) -0.0131(7) 0.0056(7) 0.0031(8)
C17 0.0379(7) 0.0479(8) 0.0365(7) -0.0032(6) 0.0024(5) -0.0034(6)
C18 0.0352(7) 0.0541(9) 0.0385(7) 0.0050(6) 0.0030(6) -0.0056(6)
C19 0.0425(8) 0.0790(12) 0.0374(8) 0.0078(8) 0.0036(6) -0.0065(8)
C20 0.0486(9) 0.0898(15) 0.0466(9) 0.0247(9) 0.0020(7) -0.0032(9)
C21 0.0509(10) 0.0709(12) 0.0612(11) 0.0294(9) 0.0065(8) 0.0058(9)
C22 0.0511(9) 0.0527(9) 0.0545(9) 0.0126(8) 0.0087(7) 0.0037(7)
C23 0.0401(7) 0.0489(8) 0.0392(7) 0.0084(6) 0.0035(6) -0.0022(6)
C24 0.0362(7) 0.0404(7) 0.0381(7) -0.0033(6) 0.0026(5) 0.0001(5)
N1 0.0326(6) 0.0439(6) 0.0406(6) -0.0071(5) 0.0002(5) -0.0001(5)
N3 0.0354(6) 0.0453(7) 0.0557(8) -0.0048(6) 0.0050(5) -0.0052(5)
O1 0.0609(7) 0.0572(7) 0.0400(6) 0.0071(5) -0.0080(5) 0.0079(6)
O2 0.0462(6) 0.0799(9) 0.0521(7) -0.0097(6) 0.0164(5) -0.0223(6)
O3 0.0486(6) 0.0419(5) 0.0372(5) 0.0009(4) 0.0019(4) 0.0067(4)
S1 0.03388(18) 0.0444(2) 0.03376(17) 0.00040(13) 0.00230(12) -0.00557(13)

loop_
_atom_type_symbol
_atom_type_description
_atom_type_scat_dispersion_real
_atom_type_scat_dispersion_imag
_atom_type_scat_source
C C 0.0033 0.0016 'International Tables Vol C Tables 4.2.6.8 and 6.1.1.4'
H H 0.0000 0.0000 'International Tables Vol C Tables 4.2.6.8 and 6.1.1.4'
N N 0.0061 0.0033 'International Tables Vol C Tables 4.2.6.8 and 6.1.1.4'
O O 0.0106 0.0060 'International Tables Vol C Tables 4.2.6.8 and 6.1.1.4'
S S 0.1246 0.1234 'International Tables Vol C Tables 4.2.6.8 and 6.1.1.4'

loop_
_geom_angle_atom_site_label_1
_geom_angle_atom_site_label_2
_geom_angle_atom_site_label_3
_geom_angle
N3 C1 C2 122.37(14)
N3 C1 C6 114.66(13)
C2 C1 C6 122.96(13)
C3 C2 C1 118.86(15)
C3 C2 H2 120.6
C1 C2 H2 120.6
C4 C3 C2 119.30(16)
C4 C3 H3 120.3
C2 C3 H3 120.3
C5 C4 C3 118.16(16)
C5 C4 H4 120.9
C3 C4 H4 120.9
N3 C5 C4 124.10(16)
N3 C5 H5 118.0
C4 C5 H5 118.0
N1 C6 C1 114.31(12)
N1 C6 H6A 108.7
C1 C6 H6A 108.7
N1 C6 H6B 108.7
C1 C6 H6B 108.7
H6A C6 H6B 107.6
C8 C7 C12 121.09(13)
C8 C7 S1 119.42(10)
C12 C7 S1 119.29(10)
C7 C8 C9 119.10(13)
C7 C8 H8 120.4
C9 C8 H8 120.4
C8 C9 C10 121.04(13)
C8 C9 H9 119.5
C10 C9 H9 119.5
C9 C10 C11 118.62(13)
C9 C10 C13 120.53(13)
C11 C10 C13 120.71(13)
C12 C11 C10 121.01(13)
C12 C11 H11 119.5
C10 C11 H11 119.5
C11 C12 C7 119.05(13)
C11 C12 H12 120.5
C7 C12 H12 120.5
C24 C13 C14 114.63(14)
C24 C13 C10 124.29(13)
C14 C13 C10 121.07(14)
C15 C14 C13 122.27(16)
C15 C14 H14 118.9
C13 C14 H14 118.9
C16 C15 C14 121.54(16)
C16 C15 H15 119.2
C14 C15 H15 119.2
C15 C16 C17 117.94(15)
C15 C16 H16 121.0
C17 C16 H16 121.0
C16 C17 C24 119.77(15)
C16 C17 C18 134.59(15)
C24 C17 C18 105.62(13)
C23 C18 C19 119.15(16)
C23 C18 C17 105.88(13)
C19 C18 C17 134.94(16)
C20 C19 C18 117.94(18)
C20 C19 H19 121.0
C18 C19 H19 121.0
C19 C20 C21 121.59(17)
C19 C20 H20 119.2
C21 C20 H20 119.2
C20 C21 C22 122.06(18)
C20 C21 H21 119.0
C22 C21 H21 119.0
C23 C22 C21 115.41(18)
C23 C22 H22 122.3
C21 C22 H22 122.3
C22 C23 O3 124.65(15)
C22 C23 C18 123.82(15)
O3 C23 C18 111.52(13)
O3 C24 C13 124.78(13)
O3 C24 C17 111.44(13)
C13 C24 C17 123.78(14)
C6 N1 S1 118.94(10)
C6 N1 H1 120.5
S1 N1 H1 120.5
C1 N3 C5 117.19(15)
C24 O3 C23 105.49(11)
O1 S1 O2 119.98(8)
O1 S1 N1 107.11(7)
O2 S1 N1 105.67(8)
O1 S1 C7 108.35(7)
O2 S1 C7 108.64(7)
N1 S1 C7 106.29(7)

loop_
_geom_bond_atom_site_label_1
_geom_bond_atom_site_label_2
_geom_bond_distance
C1 N3 1.3412(18)
C1 C2 1.382(2)
C1 C6 1.507(2)
C2 C3 1.381(2)
C2 H2 0.9300
C3 C4 1.375(3)
C3 H3 0.9300
C4 C5 1.364(3)
C4 H4 0.9300
C5 N3 1.343(2)
C5 H5 0.9300
C6 N1 1.4660(18)
C6 H6A 0.9700
C6 H6B 0.9700
C7 C8 1.3854(19)
C7 C12 1.3933(19)
C7 S1 1.7624(14)
C8 C9 1.387(2)
C8 H8 0.9300
C9 C10 1.393(2)
C9 H9 0.9300
C10 C11 1.4011(19)
C10 C13 1.4775(19)
C11 C12 1.380(2)
C11 H11 0.9300
C12 H12 0.9300
C13 C24 1.391(2)
C13 C14 1.402(2)
C14 C15 1.393(2)
C14 H14 0.9300
C15 C16 1.379(3)
C15 H15 0.9300
C16 C17 1.386(2)
C16 H16 0.9300
C17 C24 1.401(2)
C17 C18 1.447(2)
C18 C23 1.392(2)
C18 C19 1.400(2)
C19 C20 1.376(3)
C19 H19 0.9300
C20 C21 1.385(3)
C20 H20 0.9300
C21 C22 1.393(3)
C21 H21 0.9300
C22 C23 1.383(2)
C22 H22 0.9300
C23 O3 1.3884(18)
C24 O3 1.3830(18)
N1 S1 1.6234(14)
N1 H1 0.8600
O1 S1 1.4296(12)
O2 S1 1.4300(12)

loop_
_geom_hbond_atom_site_label_D
_geom_hbond_atom_site_label_H
_geom_hbond_atom_site_label_A
_geom_hbond_distance_DH
_geom_hbond_distance_HA
_geom_hbond_distance_DA
_geom_hbond_angle_DHA
_geom_hbond_site_symmetry_A
N1 H1 N3 0.86 2.64 3.1107(19) 115.6 6_657

loop_
_geom_torsion_atom_site_label_1
_geom_torsion_atom_site_label_2
_geom_torsion_atom_site_label_3
_geom_torsion_atom_site_label_4
_geom_torsion
N3 C1 C2 C3 0.1(2)
C6 C1 C2 C3 179.04(15)
C1 C2 C3 C4 0.0(2)
C2 C3 C4 C5 -0.8(3)
C3 C4 C5 N3 1.5(3)
N3 C1 C6 N1 -171.65(13)
C2 C1 C6 N1 9.3(2)
C12 C7 C8 C9 -1.9(2)
S1 C7 C8 C9 172.80(12)
C7 C8 C9 C10 -0.8(2)
C8 C9 C10 C11 2.5(2)
C8 C9 C10 C13 178.10(14)
C9 C10 C11 C12 -1.5(2)
C13 C10 C11 C12 -177.07(14)
C10 C11 C12 C7 -1.2(2)
C8 C7 C12 C11 2.9(2)
S1 C7 C12 C11 -171.81(11)
C9 C10 C13 C24 144.84(15)
C11 C10 C13 C24 -39.6(2)
C9 C10 C13 C14 -36.8(2)
C11 C10 C13 C14 138.69(16)
C24 C13 C14 C15 1.3(3)
C10 C13 C14 C15 -177.15(17)
C13 C14 C15 C16 0.7(3)
C14 C15 C16 C17 -1.2(3)
C15 C16 C17 C24 -0.3(3)
C15 C16 C17 C18 -178.40(18)
C16 C17 C18 C23 176.13(18)
C24 C17 C18 C23 -2.13(16)
C16 C17 C18 C19 -5.8(3)
C24 C17 C18 C19 175.96(17)
C23 C18 C19 C20 -0.6(2)
C17 C18 C19 C20 -178.50(17)
C18 C19 C20 C21 -0.4(3)
C19 C20 C21 C22 0.4(3)
C20 C21 C22 C23 0.7(3)
C21 C22 C23 O3 176.87(15)
C21 C22 C23 C18 -1.8(3)
C19 C18 C23 C22 1.8(2)
C17 C18 C23 C22 -179.74(15)
C19 C18 C23 O3 -177.00(14)
C17 C18 C23 O3 1.44(17)
C14 C13 C24 O3 175.89(14)
C10 C13 C24 O3 -5.7(2)
C14 C13 C24 C17 -3.0(2)
C10 C13 C24 C17 175.45(14)
C16 C17 C24 O3 -176.41(14)
C18 C17 C24 O3 2.16(17)
C16 C17 C24 C13 2.6(2)
C18 C17 C24 C13 -178.85(14)
C1 C6 N1 S1 94.81(14)
C2 C1 N3 C5 0.6(2)
C6 C1 N3 C5 -178.46(14)
C4 C5 N3 C1 -1.4(3)
C13 C24 O3 C23 179.73(14)
C17 C24 O3 C23 -1.29(16)
C22 C23 O3 C24 -178.95(16)
C18 C23 O3 C24 -0.15(17)
C6 N1 S1 O1 -47.77(12)
C6 N1 S1 O2 -176.78(11)
C6 N1 S1 C7 67.89(12)
C8 C7 S1 O1 19.59(14)
C12 C7 S1 O1 -165.57(12)
C8 C7 S1 O2 151.46(13)
C12 C7 S1 O2 -33.70(14)
C8 C7 S1 N1 -95.24(13)
C12 C7 S1 N1 79.60(12)
